data_4331024
loop_
_publ_author_name
'Ilich A. Ibarra'
'Ji Woong Yoon'
'Jong-San Chang'
'Su Kyoung Lee'
'Vincent M. Lynch'
'Simon M. Humphrey'

_publ_contact_author 'Dr. Simon M. Humphrey'
_publ_contact_author_email smh@cm.utexas.edu
_publ_section_title
;
 Organic Vapor Sorption in a High Surface Area Dysprosium(III)-Phosphine
 Oxide Coordination Material
;
_journal_name_full 'Inorganic Chemistry'
_journal_page_first 12242
_journal_page_last 12247
_journal_paper_doi 10.1021/ic301415p
_journal_volume 51
_journal_year 2012
_chemical_formula_moiety 'C21.50 H12.50 Dy O8 P'
_chemical_formula_sum 'C21.5 H12.5 Dy O8 P'
_chemical_formula_weight 592.29
_chemical_name_systematic
; 
 ? 
;
_space_group_IT_number 13
_symmetry_cell_setting monoclinic
_symmetry_space_group_name_Hall '-P 2yc'
_symmetry_space_group_name_H-M 'P 1 2/c 1'
_atom_sites_solution_hydrogens geom
_atom_sites_solution_primary direct
_atom_sites_solution_secondary difmap
_audit_creation_method SHELXL-97
_cell_angle_alpha 90.00
_cell_angle_beta 107.32(3)
_cell_angle_gamma 90.00
_cell_formula_units_Z 4
_cell_length_a 14.537(3)
_cell_length_b 10.492(2)
_cell_length_c 23.403(5)
_cell_measurement_reflns_used 60741
_cell_measurement_temperature 120(2)
_cell_measurement_theta_max 27.5
_cell_measurement_theta_min 3.0
_cell_volume 3407.6(13)
_computing_cell_refinement 'CrystalClear (Rigaku Inc., 2008)'
_computing_data_collection 'CrystalClear (Rigaku Inc., 2008)'
_computing_data_reduction 'CrystalClear (Rigaku Inc., 2008)'
_computing_molecular_graphics 'XP SHELXTL/PC, Siemens Analytical'
_computing_structure_refinement 'XL SHELXTL/PC, Siemens Analytical'
_computing_structure_solution
;

SIR97 - Altomare A., Burla M.C., Camalli M., Cascarano G.L., Giacovazzo C., 
Guagliardi A., Moliterni A.G.G., Polidori G.,Spagna R.
;
_diffrn_ambient_temperature 120(2)
_diffrn_measured_fraction_theta_full 0.995
_diffrn_measured_fraction_theta_max 0.995
_diffrn_measurement_device_type 'Rigaku AFC-12 with Saturn 724+ CCD'
_diffrn_measurement_method \w-scans
_diffrn_radiation_monochromator graphite
_diffrn_radiation_source 'fine-focus sealed tube'
_diffrn_radiation_type MoK\a
_diffrn_radiation_wavelength 0.71073
_diffrn_reflns_av_R_equivalents 0.1242
_diffrn_reflns_av_sigmaI/netI 0.0747
_diffrn_reflns_limit_h_max 17
_diffrn_reflns_limit_h_min -17
_diffrn_reflns_limit_k_max 12
_diffrn_reflns_limit_k_min -12
_diffrn_reflns_limit_l_max 27
_diffrn_reflns_limit_l_min -27
_diffrn_reflns_number 49072
_diffrn_reflns_theta_full 25.00
_diffrn_reflns_theta_max 25.00
_diffrn_reflns_theta_min 3.65
_exptl_absorpt_coefficient_mu 2.268
_exptl_absorpt_correction_T_max 1.00
_exptl_absorpt_correction_T_min 0.604
_exptl_absorpt_correction_type multi-scan
_exptl_absorpt_process_details
;
Abscor. T. Higashi (2001). The Rigaku Corporation, Tokyo, Japan.
;
_exptl_crystal_colour colorless
_exptl_crystal_density_diffrn 1.154
_exptl_crystal_description plate
_exptl_crystal_F_000 1146
_exptl_crystal_size_max 0.20
_exptl_crystal_size_mid 0.20
_exptl_crystal_size_min 0.02
_refine_diff_density_max 1.493
_refine_diff_density_min -1.195
_refine_diff_density_rms 0.143
_refine_ls_extinction_method none
_refine_ls_goodness_of_fit_ref 1.030
_refine_ls_hydrogen_treatment constr
_refine_ls_matrix_type full
_refine_ls_number_parameters 285
_refine_ls_number_reflns 5990
_refine_ls_number_restraints 0
_refine_ls_restrained_S_all 1.030
_refine_ls_R_factor_all 0.0827
_refine_ls_R_factor_gt 0.0569
_refine_ls_shift/su_max 0.001
_refine_ls_shift/su_mean 0.000
_refine_ls_structure_factor_coef Fsqd
_refine_ls_weighting_details 'calc w=1/[\s^2^(Fo^2^)+(0.0791P)^2^+2.0066P] where P=(Fo^2^+2Fc^2^)/3'
_refine_ls_weighting_scheme calc
_refine_ls_wR_factor_gt 0.1367
_refine_ls_wR_factor_ref 0.1462
_reflns_number_gt 4549
_reflns_number_total 5990
_reflns_threshold_expression >2sigma(I)
_cod_data_source_file ic301415p_si_002.cif
_cod_data_source_block sh11021
_cod_original_cell_volume 3407.8(12)
_cod_original_formula_sum 'C21.50 H12.50 Dy O8 P'
_cod_database_code 4331024

loop_
_symmetry_equiv_pos_as_xyz
'x, y, z'
'-x, y, -z+1/2'
'-x, -y, -z'
'x, -y, z-1/2'

loop_
_atom_site_label
_atom_site_type_symbol
_atom_site_fract_x
_atom_site_fract_y
_atom_site_fract_z
_atom_site_U_iso_or_equiv
_atom_site_adp_type
_atom_site_occupancy
_atom_site_symmetry_multiplicity
_atom_site_calc_flag
_atom_site_refinement_flags
Dy1 Dy 0.15497(2) 0.93606(3) 0.226515(14) 0.03512(16) Uani 1 1 d .
P1 P 0.23095(14) 1.14155(19) 0.12079(8) 0.0353(5) Uani 1 1 d .
O1P O 0.1737(4) 1.0548(4) 0.1479(2) 0.0389(12) Uani 1 1 d .
O1 O 0.1546(3) 1.7065(5) 0.2360(2) 0.0405(13) Uani 1 1 d .
O1F O 0.0737(4) 1.1225(6) 0.2361(3) 0.0598(16) Uani 1 1 d .
O2 O 0.1890(4) 1.7815(5) 0.1568(2) 0.0401(12) Uani 1 1 d .
O3 O -0.0018(4) 1.1137(6) -0.1753(2) 0.0544(15) Uani 1 1 d .
O4 O 0.1488(4) 1.0931(5) -0.1774(2) 0.0502(14) Uani 1 1 d .
O5 O 0.7191(4) 1.0832(5) 0.2214(2) 0.0394(12) Uani 1 1 d .
O6 O 0.6768(3) 0.8835(6) 0.2285(2) 0.0453(13) Uani 1 1 d .
C1 C 0.2191(5) 1.3031(7) 0.1398(3) 0.0402(18) Uani 1 1 d .
C1F C 0.0000 1.1669(18) 0.2500 0.095(5) Uani 1 2 d S
H1FA H 0.0000 1.2555 0.2500 0.114 Uiso 1 2 calc SR
C2 C 0.2055(7) 1.3325(9) 0.1948(4) 0.067(3) Uani 1 1 d .
H2A H 0.2040 1.2669 0.2213 0.080 Uiso 1 1 calc R
C3 C 0.1942(8) 1.4582(8) 0.2112(4) 0.064(3) Uani 1 1 d .
H3A H 0.1865 1.4759 0.2484 0.076 Uiso 1 1 calc R
C4 C 0.1944(5) 1.5538(7) 0.1726(3) 0.0403(18) Uani 1 1 d .
C5 C 0.2077(7) 1.5308(7) 0.1169(4) 0.053(2) Uani 1 1 d .
H5A H 0.2077 1.5972 0.0906 0.064 Uiso 1 1 calc R
C6 C 0.2209(6) 1.4055(8) 0.1020(4) 0.052(2) Uani 1 1 d .
H6A H 0.2313 1.3891 0.0654 0.062 Uiso 1 1 calc R
C7 C 0.1785(6) 1.6914(8) 0.1885(3) 0.0434(19) Uani 1 1 d .
C8 C 0.1897(5) 1.1318(7) 0.0403(3) 0.0314(16) Uani 1 1 d .
C9 C 0.0929(5) 1.1296(9) 0.0109(3) 0.049(2) Uani 1 1 d .
H9A H 0.0490 1.1335 0.0328 0.059 Uiso 1 1 calc R
C10 C 0.0597(6) 1.1220(9) -0.0500(3) 0.050(2) Uani 1 1 d .
H10A H -0.0063 1.1211 -0.0691 0.060 Uiso 1 1 calc R
C11 C 0.1230(5) 1.1155(6) -0.0835(3) 0.0283(15) Uani 1 1 d .
C12 C 0.2202(6) 1.1197(9) -0.0554(3) 0.057(2) Uani 1 1 d .
H12A H 0.2632 1.1179 -0.0779 0.068 Uiso 1 1 calc R
C13 C 0.2547(6) 1.1267(10) 0.0069(4) 0.061(2) Uani 1 1 d .
H13A H 0.3206 1.1279 0.0260 0.073 Uiso 1 1 calc R
C14 C 0.0860(5) 1.1055(6) -0.1508(3) 0.0323(17) Uani 1 1 d .
C15 C 0.3581(5) 1.1018(7) 0.1454(3) 0.0361(18) Uani 1 1 d .
C16 C 0.3842(6) 0.9751(8) 0.1519(3) 0.0433(19) Uani 1 1 d .
H16A H 0.3368 0.9125 0.1425 0.052 Uiso 1 1 calc R
C17 C 0.4791(6) 0.9406(9) 0.1721(4) 0.055(2) Uani 1 1 d .
H17A H 0.4956 0.8548 0.1765 0.066 Uiso 1 1 calc R
C18 C 0.5501(5) 1.0315(7) 0.1860(3) 0.0363(18) Uani 1 1 d .
C19 C 0.5252(6) 1.1586(8) 0.1778(3) 0.047(2) Uani 1 1 d .
H19A H 0.5733 1.2202 0.1854 0.056 Uiso 1 1 calc R
C20 C 0.4287(6) 1.1958(9) 0.1582(3) 0.052(2) Uani 1 1 d .
H20A H 0.4120 1.2816 0.1537 0.063 Uiso 1 1 calc R
C21 C 0.6544(6) 0.9970(9) 0.2128(3) 0.042(2) Uani 1 1 d .

loop_
_atom_site_aniso_label
_atom_site_aniso_U_11
_atom_site_aniso_U_22
_atom_site_aniso_U_33
_atom_site_aniso_U_23
_atom_site_aniso_U_13
_atom_site_aniso_U_12
Dy1 0.0399(2) 0.0450(3) 0.0207(2) -0.00003(16) 0.00924(14) 0.00068(18)
P1 0.0390(11) 0.0423(12) 0.0231(9) -0.0008(8) 0.0069(8) 0.0025(9)
O1P 0.054(3) 0.040(3) 0.027(3) 0.003(2) 0.019(2) -0.008(2)
O1 0.059(3) 0.037(3) 0.030(3) 0.004(2) 0.021(3) -0.004(2)
O1F 0.049(4) 0.064(4) 0.070(4) -0.009(3) 0.025(3) 0.026(3)
O2 0.049(3) 0.036(3) 0.038(3) -0.005(2) 0.017(2) -0.006(2)
O3 0.032(3) 0.093(5) 0.033(3) 0.000(3) 0.001(2) 0.002(3)
O4 0.067(4) 0.070(4) 0.015(2) 0.000(2) 0.014(2) 0.007(3)
O5 0.043(3) 0.035(3) 0.040(3) 0.003(2) 0.013(2) 0.001(2)
O6 0.033(3) 0.056(4) 0.046(3) 0.006(3) 0.011(2) 0.006(3)
C1 0.042(4) 0.040(5) 0.034(4) -0.003(4) 0.005(3) 0.011(4)
C1F 0.098(13) 0.103(14) 0.090(12) 0.000 0.038(10) 0.000
C2 0.119(8) 0.054(6) 0.031(5) 0.008(4) 0.028(5) 0.002(5)
C3 0.117(8) 0.041(5) 0.041(5) -0.001(4) 0.035(5) 0.013(5)
C4 0.041(4) 0.045(5) 0.035(4) 0.003(4) 0.012(3) -0.009(4)
C5 0.089(7) 0.025(4) 0.055(5) 0.008(4) 0.034(5) 0.010(4)
C6 0.075(6) 0.049(6) 0.040(5) -0.005(4) 0.031(4) -0.002(4)
C7 0.054(5) 0.043(5) 0.037(4) 0.006(4) 0.020(4) 0.012(4)
C8 0.032(4) 0.031(4) 0.032(4) 0.001(3) 0.012(3) -0.002(3)
C9 0.029(4) 0.092(7) 0.031(4) 0.001(4) 0.016(3) 0.006(4)
C10 0.042(5) 0.086(6) 0.026(4) -0.009(4) 0.015(3) -0.001(4)
C11 0.037(4) 0.032(4) 0.017(3) -0.001(3) 0.009(3) 0.002(3)
C12 0.049(5) 0.099(7) 0.027(4) 0.002(4) 0.019(4) 0.008(5)
C13 0.043(5) 0.103(8) 0.033(4) -0.008(5) 0.006(4) 0.006(5)
C14 0.047(5) 0.026(4) 0.026(4) 0.008(3) 0.014(4) -0.003(3)
C15 0.039(4) 0.050(5) 0.023(4) -0.007(3) 0.014(3) -0.005(4)
C16 0.038(5) 0.053(5) 0.040(5) -0.004(4) 0.013(4) -0.002(4)
C17 0.057(6) 0.059(6) 0.055(6) -0.003(4) 0.026(4) -0.007(5)
C18 0.045(5) 0.045(5) 0.016(3) 0.004(3) 0.004(3) 0.007(4)
C19 0.053(5) 0.051(5) 0.036(4) -0.002(4) 0.013(4) -0.007(4)
C20 0.045(5) 0.066(6) 0.048(5) 0.007(4) 0.017(4) 0.002(5)
C21 0.050(5) 0.051(5) 0.021(4) -0.004(4) 0.005(4) 0.010(5)

loop_
_atom_type_symbol
_atom_type_description
_atom_type_scat_dispersion_real
_atom_type_scat_dispersion_imag
_atom_type_scat_source
C C 0.0033 0.0016 'International Tables Vol C Tables 4.2.6.8 and 6.1.1.4'
H H 0.0000 0.0000 'International Tables Vol C Tables 4.2.6.8 and 6.1.1.4'
O O 0.0106 0.0060 'International Tables Vol C Tables 4.2.6.8 and 6.1.1.4'
P P 0.1023 0.0942 'International Tables Vol C Tables 4.2.6.8 and 6.1.1.4'
Dy Dy -0.1892 4.4098 'International Tables Vol C Tables 4.2.6.8 and 6.1.1.4'

loop_
_geom_angle_atom_site_label_1
_geom_angle_atom_site_label_2
_geom_angle_atom_site_label_3
_geom_angle
_geom_angle_site_symmetry_1
_geom_angle_site_symmetry_3
O3 Dy1 O4 99.8(2) 3_575 4_576
O3 Dy1 O1P 91.90(19) 3_575 .
O4 Dy1 O1P 154.40(18) 4_576 .
O3 Dy1 O1F 78.3(2) 3_575 .
O4 Dy1 O1F 81.3(2) 4_576 .
O1P Dy1 O1F 78.9(2) . .
O3 Dy1 O1 77.8(2) 3_575 1_545
O4 Dy1 O1 77.06(17) 4_576 1_545
O1P Dy1 O1 127.99(16) . 1_545
O1F Dy1 O1 144.28(19) . 1_545
O3 Dy1 O6 152.7(2) 3_575 2_655
O4 Dy1 O6 82.72(19) 4_576 2_655
O1P Dy1 O6 97.24(18) . 2_655
O1F Dy1 O6 128.7(2) . 2_655
O1 Dy1 O6 76.28(18) 1_545 2_655
O3 Dy1 O5 153.2(2) 3_575 2_655
O4 Dy1 O5 80.61(18) 4_576 2_655
O1P Dy1 O5 78.83(17) . 2_655
O1F Dy1 O5 75.3(2) . 2_655
O1 Dy1 O5 127.53(17) 1_545 2_655
O6 Dy1 O5 54.06(18) 2_655 2_655
O3 Dy1 O2 81.71(19) 3_575 1_545
O4 Dy1 O2 129.61(18) 4_576 1_545
O1P Dy1 O2 74.40(17) . 1_545
O1F Dy1 O2 145.85(19) . 1_545
O1 Dy1 O2 53.78(15) 1_545 1_545
O6 Dy1 O2 76.16(17) 2_655 1_545
O5 Dy1 O2 118.87(17) 2_655 1_545
O3 Dy1 C7 79.1(2) 3_575 1_545
O4 Dy1 C7 103.6(2) 4_576 1_545
O1P Dy1 C7 100.9(2) . 1_545
O1F Dy1 C7 157.4(2) . 1_545
O1 Dy1 C7 27.26(18) 1_545 1_545
O6 Dy1 C7 73.9(2) 2_655 1_545
O5 Dy1 C7 127.1(2) 2_655 1_545
O2 Dy1 C7 26.54(18) 1_545 1_545
O3 Dy1 C21 178.5(2) 3_575 2_655
O4 Dy1 C21 81.6(2) 4_576 2_655
O1P Dy1 C21 87.0(2) . 2_655
O1F Dy1 C21 102.4(2) . 2_655
O1 Dy1 C21 102.2(2) 1_545 2_655
O6 Dy1 C21 26.9(2) 2_655 2_655
O5 Dy1 C21 27.2(2) 2_655 2_655
O2 Dy1 C21 97.1(2) 1_545 2_655
C7 Dy1 C21 100.2(3) 1_545 2_655
O1P P1 C1 111.5(3) . .
O1P P1 C8 110.8(3) . .
C1 P1 C8 106.8(3) . .
O1P P1 C15 111.6(3) . .
C1 P1 C15 107.8(3) . .
C8 P1 C15 108.1(3) . .
P1 O1P Dy1 151.7(3) . .
C7 O1 Dy1 92.0(4) . 1_565
C1F O1F Dy1 143.8(9) . .
C7 O2 Dy1 91.2(4) . 1_565
C14 O3 Dy1 161.8(6) . 3_575
C14 O4 Dy1 138.2(5) . 4_575
C21 O5 Dy1 92.2(4) . 2_655
C21 O6 Dy1 93.0(5) . 2_655
C2 C1 C6 116.7(7) . .
C2 C1 P1 119.6(6) . .
C6 C1 P1 123.7(6) . .
O1F C1F O1F 137.8(17) . 2
O1F C1F H1FA 111.1 . .
O1F C1F H1FA 111.1 2 .
C1 C2 C3 121.5(8) . .
C1 C2 H2A 119.2 . .
C3 C2 H2A 119.2 . .
C4 C3 C2 119.6(8) . .
C4 C3 H3A 120.2 . .
C2 C3 H3A 120.2 . .
C3 C4 C5 121.7(7) . .
C3 C4 C7 120.7(7) . .
C5 C4 C7 117.6(6) . .
C6 C5 C4 117.8(7) . .
C6 C5 H5A 121.1 . .
C4 C5 H5A 121.1 . .
C5 C6 C1 122.7(7) . .
C5 C6 H6A 118.7 . .
C1 C6 H6A 118.7 . .
O2 C7 O1 123.0(7) . .
O2 C7 C4 121.5(7) . .
O1 C7 C4 115.6(6) . .
O2 C7 Dy1 62.3(4) . 1_565
O1 C7 Dy1 60.7(4) . 1_565
C4 C7 Dy1 175.6(5) . 1_565
C9 C8 C13 118.8(6) . .
C9 C8 P1 119.9(5) . .
C13 C8 P1 121.2(5) . .
C10 C9 C8 121.2(7) . .
C10 C9 H9A 119.4 . .
C8 C9 H9A 119.4 . .
C9 C10 C11 120.6(7) . .
C9 C10 H10A 119.7 . .
C11 C10 H10A 119.7 . .
C12 C11 C10 119.6(6) . .
C12 C11 C14 120.0(6) . .
C10 C11 C14 120.4(6) . .
C11 C12 C13 120.1(7) . .
C11 C12 H12A 120.0 . .
C13 C12 H12A 120.0 . .
C8 C13 C12 119.7(7) . .
C8 C13 H13A 120.1 . .
C12 C13 H13A 120.1 . .
O3 C14 O4 125.5(7) . .
O3 C14 C11 118.4(6) . .
O4 C14 C11 116.1(6) . .
C16 C15 C20 119.9(7) . .
C16 C15 P1 118.6(6) . .
C20 C15 P1 121.5(6) . .
C17 C16 C15 120.7(8) . .
C17 C16 H16A 119.7 . .
C15 C16 H16A 119.7 . .
C16 C17 C18 120.6(8) . .
C16 C17 H17A 119.7 . .
C18 C17 H17A 119.7 . .
C17 C18 C19 119.4(7) . .
C17 C18 C21 121.8(7) . .
C19 C18 C21 118.8(7) . .
C18 C19 C20 120.8(8) . .
C18 C19 H19A 119.6 . .
C20 C19 H19A 119.6 . .
C15 C20 C19 118.6(8) . .
C15 C20 H20A 120.7 . .
C19 C20 H20A 120.7 . .
O6 C21 O5 120.6(7) . .
O6 C21 C18 119.4(8) . .
O5 C21 C18 120.0(7) . .
O6 C21 Dy1 60.2(4) . 2_655
O5 C21 Dy1 60.5(4) . 2_655
C18 C21 Dy1 174.4(5) . 2_655

loop_
_geom_bond_atom_site_label_1
_geom_bond_atom_site_label_2
_geom_bond_distance
_geom_bond_site_symmetry_2
Dy1 O3 2.254(5) 3_575
Dy1 O4 2.297(5) 4_576
Dy1 O1P 2.304(4) .
Dy1 O1F 2.331(5) .
Dy1 O1 2.419(5) 1_545
Dy1 O6 2.420(5) 2_655
Dy1 O5 2.428(5) 2_655
Dy1 O2 2.454(5) 1_545
Dy1 C7 2.771(8) 1_545
Dy1 C21 2.787(8) 2_655
P1 O1P 1.496(5) .
P1 C1 1.774(8) .
P1 C8 1.801(7) .
P1 C15 1.813(8) .
O1 C7 1.270(8) .
O1 Dy1 2.419(5) 1_565
O1F C1F 1.294(8) .
O2 C7 1.238(9) .
O2 Dy1 2.454(5) 1_565
O3 C14 1.237(9) .
O3 Dy1 2.254(5) 3_575
O4 C14 1.255(8) .
O4 Dy1 2.297(5) 4_575
O5 C21 1.277(10) .
O5 Dy1 2.428(5) 2_655
O6 C21 1.260(11) .
O6 Dy1 2.420(5) 2_655
C1 C2 1.395(10) .
C1 C6 1.396(11) .
C1F O1F 1.294(8) 2
C1F H1FA 0.9300 .
C2 C3 1.396(11) .
C2 H2A 0.9300 .
C3 C4 1.350(11) .
C3 H3A 0.9300 .
C4 C5 1.394(11) .
C4 C7 1.526(10) .
C5 C6 1.388(10) .
C5 H5A 0.9300 .
C6 H6A 0.9300 .
C7 Dy1 2.771(8) 1_565
C8 C9 1.371(9) .
C8 C13 1.396(10) .
C9 C10 1.364(10) .
C9 H9A 0.9300 .
C10 C11 1.378(9) .
C10 H10A 0.9300 .
C11 C12 1.370(10) .
C11 C14 1.509(9) .
C12 C13 1.396(10) .
C12 H12A 0.9300 .
C13 H13A 0.9300 .
C15 C16 1.379(11) .
C15 C20 1.390(11) .
C16 C17 1.367(11) .
C16 H16A 0.9300 .
C17 C18 1.372(11) .
C17 H17A 0.9300 .
C18 C19 1.380(11) .
C18 C21 1.501(10) .
C19 C20 1.396(11) .
C19 H19A 0.9300 .
C20 H20A 0.9300 .
C21 Dy1 2.787(8) 2_655
